data_7152303
loop_
_publ_author_name
'Angelov, Plamen'
'Chau, Yui Kwan Sonia'
'Fryer, Paul J.'
'Moloney, Mark G.'
'Thompson, Amber L.'
'Trippier, Paul C.'

_publ_section_title
;
 Biomimetic synthesis, antibacterial activity and structure-activity
 properties of the pyroglutamate core of oxazolomycin.
;
_journal_issue 17
_journal_name_full 'Organic &amp; biomolecular chemistry'
_journal_page_first 3472
_journal_page_last 3485
_journal_paper_doi 10.1039/c2ob00042c
_journal_volume 10
_journal_year 2012
_chemical_absolute_configuration ad
_chemical_formula_moiety 'C18 H23 N1 O7'
_chemical_formula_sum 'C18 H23 N O7'
_chemical_formula_weight 365.38
_chemical_melting_point ?
_space_group_IT_number 4
_symmetry_cell_setting monoclinic
_symmetry_space_group_name_Hall 'P 2yb'
_symmetry_space_group_name_H-M 'P 1 21 1'
_atom_sites_solution_hydrogens difmap
_atom_sites_solution_primary direct
_audit_creation_date 11-09-04
_audit_creation_method CRYSTALS_ver_14.23
_cell_angle_alpha 90
_cell_angle_beta 108.505(4)
_cell_angle_gamma 90
_cell_formula_units_Z 2
_cell_length_a 9.7787(4)
_cell_length_b 10.1274(3)
_cell_length_c 9.7756(3)
_cell_measurement_reflns_used 7931
_cell_measurement_temperature 150
_cell_measurement_theta_max 72
_cell_measurement_theta_min 4
_cell_volume 918.05(6)
_computing_cell_refinement 'CrysAlis, (Oxford Diffraction, 2002)'
_computing_data_collection 'SuperNova, (Oxford Diffraction, 2010)'
_computing_data_reduction 'CrysAlis, (Oxford Diffraction, 2002)'
_computing_molecular_graphics 'CAMERON (Watkin et al., 1996)'
_computing_publication_material 'CRYSTALS (Betteridge et al., 2003)'
_computing_structure_refinement 'CRYSTALS (Betteridge et al., 2003)'
_computing_structure_solution 'SIR92 (Altomare et al., 1994)'
_diffrn_ambient_temperature 150
_diffrn_measured_fraction_theta_full 0.995
_diffrn_measured_fraction_theta_max 0.995
_diffrn_measurement_device Area
_diffrn_measurement_device_type 'Oxford Diffraction SuperNova'
_diffrn_measurement_method \w
_diffrn_radiation_monochromator graphite
_diffrn_radiation_type 'Cu K\a'
_diffrn_radiation_wavelength 1.54180
_diffrn_reflns_av_R_equivalents 0.053
_diffrn_reflns_limit_h_max 12
_diffrn_reflns_limit_h_min -12
_diffrn_reflns_limit_k_max 12
_diffrn_reflns_limit_k_min -12
_diffrn_reflns_limit_l_max 12
_diffrn_reflns_limit_l_min -12
_diffrn_reflns_number 25301
_diffrn_reflns_theta_full 72.557
_diffrn_reflns_theta_max 72.557
_diffrn_reflns_theta_min 4.769
_diffrn_standards_number 0
_exptl_absorpt_coefficient_mu 0.857
_exptl_absorpt_correction_T_max 0.99
_exptl_absorpt_correction_T_min 0.78
_exptl_absorpt_correction_type multi-scan
_exptl_absorpt_process_details 'CrysAlis, (Oxford Diffraction, 2002)'
_exptl_crystal_colour clear_pale_colourless
_exptl_crystal_density_diffrn 1.322
_exptl_crystal_density_meas ?
_exptl_crystal_density_method 'not measured'
_exptl_crystal_description plate
_exptl_crystal_F_000 388
_exptl_crystal_size_max 0.120
_exptl_crystal_size_mid 0.100
_exptl_crystal_size_min 0.010
_refine_diff_density_max 0.16
_refine_diff_density_min -0.22
_refine_ls_abs_structure_details 'Flack (1983), 1695 Friedel-pairs'
_refine_ls_abs_structure_Flack 0.11(18)
_refine_ls_extinction_method None
_refine_ls_goodness_of_fit_ref 0.9889
_refine_ls_hydrogen_treatment constr
_refine_ls_matrix_type full
_refine_ls_number_parameters 236
_refine_ls_number_reflns 3624
_refine_ls_number_restraints 1
_refine_ls_R_factor_all 0.0438
_refine_ls_R_factor_gt 0.0371
_refine_ls_shift/su_max 0.0003757
_refine_ls_shift/su_mean 0.0000384
_refine_ls_structure_factor_coef Fsqd
_refine_ls_weighting_details
;
Method= Modified Sheldrick
w=1/[\s^2^(F^2^) + ( 0.05P)^2^ + 0.17P]
,where P=(max(Fo^2^,0) + 2Fc^2^)/3
;
_refine_ls_weighting_scheme calc
_refine_ls_wR_factor_all 0.0910
_refine_ls_wR_factor_gt 0.0865
_refine_ls_wR_factor_ref 0.0910
_reflns_limit_h_max 11
_reflns_limit_h_min -12
_reflns_limit_k_max 12
_reflns_limit_k_min -12
_reflns_limit_l_max 12
_reflns_limit_l_min 0
_reflns_number_gt 3198
_reflns_number_total 3624
_reflns_threshold_expression I>2.0\s(I)
_oxford_diffrn_Wilson_B_factor 2.88
_oxford_diffrn_Wilson_scale 0.01
_oxford_refine_ls_r_factor_ref 0.0438
_oxford_refine_ls_scale 8.446
_oxford_reflns_number_all 3624
_oxford_reflns_threshold_expression_ref I>-3.0\s(I)
_oxford_structure_analysis_title 6334
_cod_data_source_file c2ob00042c.txt
_cod_data_source_block 6334
_cod_depositor_comments
;
The following automatic conversions were performed:

'_chemical_melting_point' value 'not measured' was changed to '?' -
the value is undefined or not given.

'_symmetry_cell_setting' value
'Monoclinic' changed to 'monoclinic' according to
/home/saulius/struct/CIF-dictionaries/cif_core.dic dictionary named
'cif_core.dic' version 2.4.1 from
2010-06-29.

'_atom_sites_solution_primary' value 'Direct' changed to
'direct' according to
/home/saulius/struct/CIF-dictionaries/cif_core.dic dictionary named
'cif_core.dic' version 2.4.1 from 2010-06-29.

Automatic conversion script
Id: cif_fix_values 1715 2011-07-08 13:25:40Z adriana 

The following automatic conversions were performed:

'_exptl_crystal_density_meas' value 'not measured' was changed to '?'
- the value is perceived as not measured.

Automatic conversion script
Id: cif_fix_values 3008 2015-01-20 13:52:24Z robertas 
;
_cod_original_sg_symbol_H-M 'P 1 21 1 '
_cod_original_formula_sum 'C18 H23 N1 O7'
_cod_database_code 7152303

loop_
_symmetry_equiv_pos_as_xyz
x,y,z
-x,y+1/2,-z

loop_
_atom_site_label
_atom_site_type_symbol
_atom_site_fract_x
_atom_site_fract_y
_atom_site_fract_z
_atom_site_U_iso_or_equiv
_atom_site_occupancy
_atom_site_adp_type
_atom_site_refinement_flags_posn
O1 O 0.6460 0.4678 1.0614 0.0287 1.0000 Uani .
C2 C 0.7185 0.3631 1.0178 0.0234 1.0000 Uani .
C3 C 0.7648 0.4115 0.8919 0.0280 1.0000 Uani .
O4 O 0.8210 0.3048 0.8322 0.0328 1.0000 Uani .
C5 C 0.8680 0.3453 0.7132 0.0378 1.0000 Uani .
C6 C 0.7428 0.3868 0.5853 0.0368 1.0000 Uani .
C7 C 0.6470 0.2921 0.5070 0.0440 1.0000 Uani .
C8 C 0.5280 0.3277 0.3934 0.0540 1.0000 Uani .
C9 C 0.5030 0.4600 0.3562 0.0556 1.0000 Uani .
C10 C 0.5984 0.5542 0.4335 0.0537 1.0000 Uani .
C11 C 0.7177 0.5180 0.5467 0.0457 1.0000 Uani .
C12 C 0.8424 0.3209 1.1572 0.0252 1.0000 Uani .
N13 N 0.7717 0.2210 1.2181 0.0282 1.0000 Uani .
C14 C 0.6494 0.1727 1.1260 0.0270 1.0000 Uani .
C15 C 0.6249 0.2374 0.9807 0.0265 1.0000 Uani .
C16 C 0.4689 0.2624 0.8940 0.0366 1.0000 Uani .
O17 O 0.5728 0.0878 1.1552 0.0371 1.0000 Uani .
C18 C 0.8953 0.4346 1.2616 0.0282 1.0000 Uani .
O19 O 1.0091 0.3773 1.3810 0.0334 1.0000 Uani .
C20 C 1.0829 0.4592 1.4866 0.0320 1.0000 Uani .
O21 O 1.0584 0.5752 1.4877 0.0392 1.0000 Uani .
C22 C 1.1984 0.3857 1.5976 0.0472 1.0000 Uani .
C23 C 0.9684 0.2579 1.1195 0.0319 1.0000 Uani .
O24 O 1.0557 0.3507 1.0968 0.0389 1.0000 Uani .
C25 C 1.1692 0.3044 1.0433 0.0564 1.0000 Uani .
O26 O 0.9860 0.1409 1.1116 0.0430 1.0000 Uani .
H31 H 0.8367 0.4818 0.9230 0.0342 1.0000 Uiso R
H32 H 0.6801 0.4464 0.8178 0.0327 1.0000 Uiso R
H51 H 0.9340 0.4196 0.7444 0.0453 1.0000 Uiso R
H52 H 0.9153 0.2689 0.6886 0.0437 1.0000 Uiso R
H71 H 0.6626 0.2019 0.5327 0.0528 1.0000 Uiso R
H81 H 0.4662 0.2630 0.3407 0.0649 1.0000 Uiso R
H91 H 0.4196 0.4846 0.2779 0.0668 1.0000 Uiso R
H101 H 0.5811 0.6457 0.4094 0.0645 1.0000 Uiso R
H111 H 0.7829 0.5826 0.6002 0.0547 1.0000 Uiso R
H151 H 0.6671 0.1779 0.9255 0.0325 1.0000 Uiso R
H161 H 0.4168 0.1805 0.8665 0.0552 1.0000 Uiso R
H162 H 0.4216 0.3143 0.9502 0.0539 1.0000 Uiso R
H163 H 0.4642 0.3137 0.8053 0.0541 1.0000 Uiso R
H181 H 0.8186 0.4702 1.2964 0.0331 1.0000 Uiso R
H182 H 0.9337 0.5071 1.2204 0.0335 1.0000 Uiso R
H221 H 1.2231 0.4313 1.6861 0.0717 1.0000 Uiso R
H222 H 1.1660 0.2972 1.6068 0.0710 1.0000 Uiso R
H223 H 1.2807 0.3812 1.5655 0.0718 1.0000 Uiso R
H253 H 1.2177 0.3821 1.0212 0.0844 1.0000 Uiso R
H252 H 1.2353 0.2520 1.1159 0.0840 1.0000 Uiso R
H251 H 1.1261 0.2511 0.9575 0.0835 1.0000 Uiso R
H131 H 0.8138 0.1878 1.3005 0.0348 1.0000 Uiso R
H11 H 0.5805 0.5003 0.9932 0.0430 1.0000 Uiso R

loop_
_atom_site_aniso_label
_atom_site_aniso_U_11
_atom_site_aniso_U_22
_atom_site_aniso_U_33
_atom_site_aniso_U_23
_atom_site_aniso_U_13
_atom_site_aniso_U_12
O1 0.0289 0.0297 0.0210 -0.0014 -0.0011 0.0091
C2 0.0221 0.0226 0.0205 -0.0007 -0.0002 0.0017
C3 0.0300 0.0263 0.0249 0.0009 0.0048 0.0012
O4 0.0371 0.0341 0.0272 -0.0014 0.0103 0.0034
C5 0.0359 0.0484 0.0323 -0.0023 0.0152 -0.0003
C6 0.0418 0.0443 0.0264 -0.0034 0.0138 -0.0026
C7 0.0492 0.0423 0.0357 -0.0017 0.0063 -0.0002
C8 0.0552 0.0585 0.0387 -0.0090 0.0014 -0.0074
C9 0.0585 0.0680 0.0333 0.0074 0.0046 0.0084
C10 0.0700 0.0500 0.0427 0.0113 0.0200 0.0064
C11 0.0537 0.0489 0.0369 0.0002 0.0179 -0.0054
C12 0.0235 0.0232 0.0229 -0.0003 -0.0009 0.0004
N13 0.0292 0.0267 0.0203 0.0047 -0.0040 -0.0026
C14 0.0284 0.0242 0.0213 0.0008 -0.0023 -0.0032
C15 0.0273 0.0265 0.0195 -0.0009 -0.0013 -0.0016
C16 0.0283 0.0370 0.0316 0.0076 -0.0088 -0.0066
O17 0.0397 0.0359 0.0261 0.0047 -0.0033 -0.0144
C18 0.0264 0.0254 0.0242 -0.0021 -0.0043 0.0007
O19 0.0324 0.0265 0.0280 -0.0024 -0.0092 0.0008
C20 0.0302 0.0338 0.0247 -0.0046 -0.0017 -0.0042
O21 0.0408 0.0318 0.0340 -0.0078 -0.0035 -0.0017
C22 0.0432 0.0448 0.0353 -0.0041 -0.0135 0.0023
C23 0.0259 0.0350 0.0279 -0.0036 -0.0011 0.0025
O24 0.0250 0.0469 0.0427 -0.0059 0.0078 -0.0011
C25 0.0312 0.0798 0.0601 -0.0085 0.0172 0.0042
O26 0.0411 0.0348 0.0473 -0.0027 0.0058 0.0120

loop_
_atom_type_symbol
_atom_type_scat_dispersion_real
_atom_type_scat_dispersion_imag
_atom_type_scat_Cromer_Mann_a1
_atom_type_scat_Cromer_Mann_b1
_atom_type_scat_Cromer_Mann_a2
_atom_type_scat_Cromer_Mann_b2
_atom_type_scat_Cromer_Mann_a3
_atom_type_scat_Cromer_Mann_b3
_atom_type_scat_Cromer_Mann_a4
_atom_type_scat_Cromer_Mann_b4
_atom_type_scat_Cromer_Mann_c
_atom_type_scat_source
C 0.0181 0.0091 2.3100 20.8439 1.0200 10.2075 1.5886 0.5687 0.8650 51.6512 0.2156 'International Tables Vol C 4.2.6.8 and 6.1.1.4'
H 0.0000 0.0000 0.4930 10.5109 0.3229 26.1257 0.1402 3.1424 0.0408 57.7998 0.0030 'International Tables Vol C 4.2.6.8 and 6.1.1.4'
N 0.0311 0.0180 12.2126 0.0057 3.1322 9.8933 2.0125 28.9975 1.1663 0.5826 -11.5290 'International Tables Vol C 4.2.6.8 and 6.1.1.4'
O 0.0492 0.0322 3.0485 13.2771 2.2868 5.7011 1.5463 0.3239 0.8670 32.9089 0.2508 'International Tables Vol C 4.2.6.8 and 6.1.1.4'

loop_
_geom_angle_atom_site_label_1
_geom_angle_atom_site_label_2
_geom_angle_atom_site_label_3
_geom_angle
_geom_angle_publ_flag
C2 O1 H11 112.8 no
O1 C2 C3 107.953 yes
O1 C2 C12 105.384 yes
C3 C2 C12 116.437 yes
O1 C2 C15 111.874 yes
C3 C2 C15 112.483 yes
C12 C2 C15 102.515 yes
C2 C3 O4 109.910 yes
C2 C3 H31 110.6 no
O4 C3 H31 110.4 no
C2 C3 H32 108.5 no
O4 C3 H32 108.6 no
H31 C3 H32 108.9 no
C3 O4 C5 112.333 yes
O4 C5 C6 111.507 yes
O4 C5 H51 108.4 no
C6 C5 H51 109.1 no
O4 C5 H52 105.8 no
C6 C5 H52 110.0 no
H51 C5 H52 111.9 no
C5 C6 C7 119.583 yes
C5 C6 C11 121.480 yes
C7 C6 C11 118.894 yes
C6 C7 C8 120.877 yes
C6 C7 H71 119.7 no
C8 C7 H71 119.4 no
C7 C8 C9 119.822 yes
C7 C8 H81 119.8 no
C9 C8 H81 120.4 no
C8 C9 C10 119.403 yes
C8 C9 H91 119.6 no
C10 C9 H91 121.0 no
C9 C10 C11 120.582 yes
C9 C10 H101 119.9 no
C11 C10 H101 119.5 no
C6 C11 C10 120.418 yes
C6 C11 H111 118.9 no
C10 C11 H111 120.7 no
C2 C12 N13 102.053 yes
C2 C12 C18 112.489 yes
N13 C12 C18 110.939 yes
C2 C12 C23 111.254 yes
N13 C12 C23 109.376 yes
C18 C12 C23 110.434 yes
C12 N13 C14 114.645 yes
C12 N13 H131 120.9 no
C14 N13 H131 123.6 no
N13 C14 C15 108.322 yes
N13 C14 O17 125.263 yes
C15 C14 O17 126.395 yes
C2 C15 C14 103.381 yes
C2 C15 C16 114.299 yes
C14 C15 C16 115.429 yes
C2 C15 H151 108.3 no
C14 C15 H151 106.3 no
C16 C15 H151 108.6 no
C15 C16 H161 111.2 no
C15 C16 H162 110.4 no
H161 C16 H162 108.4 no
C15 C16 H163 109.5 no
H161 C16 H163 109.3 no
H162 C16 H163 108.0 no
C12 C18 O19 104.350 yes
C12 C18 H181 112.0 no
O19 C18 H181 109.9 no
C12 C18 H182 113.0 no
O19 C18 H182 109.8 no
H181 C18 H182 107.7 no
C18 O19 C20 117.260 yes
O19 C20 O21 123.521 yes
O19 C20 C22 110.397 yes
O21 C20 C22 126.074 yes
C20 C22 H221 109.7 no
C20 C22 H222 109.7 no
H221 C22 H222 111.5 no
C20 C22 H223 107.9 no
H221 C22 H223 109.1 no
H222 C22 H223 108.9 no
C12 C23 O24 110.617 yes
C12 C23 O26 124.577 yes
O24 C23 O26 124.806 yes
C23 O24 C25 115.844 yes
O24 C25 H253 107.5 no
O24 C25 H252 109.1 no
H253 C25 H252 110.5 no
O24 C25 H251 108.6 no
H253 C25 H251 111.3 no
H252 C25 H251 109.8 no

loop_
_geom_bond_atom_site_label_1
_geom_bond_atom_site_label_2
_geom_bond_distance
_geom_bond_publ_flag
O1 C2 1.414 yes
O1 H11 0.832 no
C2 C3 1.521 yes
C2 C12 1.568 yes
C2 C15 1.542 yes
C3 O4 1.420 yes
C3 H31 0.978 no
C3 H32 0.976 no
O4 C5 1.439 yes
C5 C6 1.505 yes
C5 H51 0.976 no
C5 H52 0.970 no
C6 C7 1.389 yes
C6 C11 1.382 yes
C7 C8 1.377 yes
C7 H71 0.947 no
C8 C9 1.389 yes
C8 H81 0.929 no
C9 C10 1.380 yes
C9 H91 0.957 no
C10 C11 1.379 yes
C10 H101 0.958 no
C11 H111 0.946 no
C12 N13 1.455 yes
C12 C18 1.517 yes
C12 C23 1.533 yes
N13 C14 1.340 yes
N13 H131 0.849 no
C14 C15 1.513 yes
C14 O17 1.232 yes
C15 C16 1.513 yes
C15 H151 0.982 no
C16 H161 0.966 no
C16 H162 0.977 no
C16 H163 0.998 no
C18 O19 1.454 yes
C18 H181 0.985 no
C18 H182 0.968 no
O19 C20 1.342 yes
C20 O21 1.200 yes
C20 C22 1.493 yes
C22 H221 0.942 no
C22 H222 0.964 no
C22 H223 0.953 no
C23 O24 1.335 yes
C23 O26 1.203 yes
O24 C25 1.447 yes
C25 H253 0.977 no
C25 H252 0.955 no
C25 H251 0.974 no

loop_
_geom_hbond_atom_site_label_D
_geom_hbond_site_symmetry_D
_geom_hbond_atom_site_label_H
_geom_hbond_atom_site_label_A
_geom_hbond_site_symmetry_A
_geom_hbond_angle_DHA
_geom_hbond_distance_DH
_geom_hbond_distance_HA
_geom_hbond_distance_DA
_geom_hbond_publ_flag
C3 0_555 H31 O26 0_757 154 0.98 2.47 3.375(3) yes
C16 0_555 H161 O1 2_647 148 0.97 2.41 3.266(3) yes
N13 0_555 H131 O21 0_748 173 0.85 2.35 3.190(3) yes
O1 . H11 O17 0_657 175 0.83 1.94 2.768(3) yes
